data_7024024
loop_
_publ_author_name
'Rodr\'iguez-B\'arzano, Andrea'
'Blacker, A. John'
'McGowan, Patrick C.'

_publ_section_title
;
 Synthesis and characterisation of tetramethylfulvene complexes of
 ruthenium.
;
_journal_issue 48
_journal_name_full 'Dalton transactions (Cambridge, England : 2003)'
_journal_page_first 16669
_journal_page_last 16671
_journal_paper_doi 10.1039/c3dt52747f
_journal_volume 42
_journal_year 2013
_chemical_formula_moiety 'C10 H14 Cl3 Ru, C17 H23 Ru'
_chemical_formula_sum 'C27 H37 Cl3 Ru2'
_chemical_formula_weight 670.06
_chemical_name_systematic
; 
 ? 
;
_space_group_IT_number 14
_symmetry_cell_setting monoclinic
_symmetry_space_group_name_Hall '-P 2ybc'
_symmetry_space_group_name_H-M 'P 1 21/c 1'
_atom_sites_solution_hydrogens geom
_atom_sites_solution_primary direct
_atom_sites_solution_secondary difmap
_audit_creation_method SHELXL-97
_cell_angle_alpha 90.00
_cell_angle_beta 124.722(7)
_cell_angle_gamma 90.00
_cell_formula_units_Z 4
_cell_length_a 8.7750(14)
_cell_length_b 24.948(4)
_cell_length_c 14.7032(18)
_cell_measurement_reflns_used 2152
_cell_measurement_temperature 150(2)
_cell_measurement_theta_max 21.407
_cell_measurement_theta_min 2.824
_cell_volume 2645.6(7)
_computing_cell_refinement 'APEX 2 software, Bruker Nonius 2004'
_computing_data_collection 'APEX 2 software, Bruker Nonius 2004'
_computing_data_reduction 'SAINT, Bruker Nonius 2004'
_computing_molecular_graphics 'ORTEX (McArdle, 1995)'
_computing_publication_material 'local program'
_computing_structure_refinement 'SHELXL-97 (Sheldrick, 1997)'
_computing_structure_solution 'SHELXS-97 (Sheldrick, 1990)'
_diffrn_ambient_temperature 150(2)
_diffrn_detector_area_resol_mean 120
_diffrn_measured_fraction_theta_full 0.958
_diffrn_measured_fraction_theta_max 0.958
_diffrn_measurement_device_type 'Bruker X8 Apex diffractometer'
_diffrn_measurement_method 'Rotation images'
_diffrn_radiation_monochromator graphite
_diffrn_radiation_source 'rotating anode'
_diffrn_radiation_type MoK\a
_diffrn_radiation_wavelength 0.71073
_diffrn_reflns_av_R_equivalents 0.1168
_diffrn_reflns_av_sigmaI/netI 0.1371
_diffrn_reflns_limit_h_max 13
_diffrn_reflns_limit_h_min -10
_diffrn_reflns_limit_k_max 38
_diffrn_reflns_limit_k_min -38
_diffrn_reflns_limit_l_max 20
_diffrn_reflns_limit_l_min -22
_diffrn_reflns_number 34450
_diffrn_reflns_theta_full 33.23
_diffrn_reflns_theta_max 33.23
_diffrn_reflns_theta_min 2.46
_diffrn_standards_decay_% 0
_diffrn_standards_interval_count 0
_diffrn_standards_interval_time 0
_diffrn_standards_number 0
_exptl_absorpt_coefficient_mu 1.459
_exptl_absorpt_correction_T_max 0.8799
_exptl_absorpt_correction_T_min 0.7792
_exptl_absorpt_correction_type multi-scan
_exptl_absorpt_process_details
;
Sheldrick, G.M. (2002). SADABS v. 2.03. University of Gottingen, Germany.
;
_exptl_crystal_colour Orange
_exptl_crystal_density_diffrn 1.682
_exptl_crystal_density_method 'not measured'
_exptl_crystal_description Prism
_exptl_crystal_F_000 1352
_exptl_crystal_size_max 0.18
_exptl_crystal_size_mid 0.15
_exptl_crystal_size_min 0.09
_refine_diff_density_max 1.511
_refine_diff_density_min -1.727
_refine_diff_density_rms 0.201
_refine_ls_extinction_method none
_refine_ls_goodness_of_fit_ref 1.019
_refine_ls_hydrogen_treatment constr
_refine_ls_matrix_type full
_refine_ls_number_parameters 299
_refine_ls_number_reflns 9748
_refine_ls_number_restraints 0
_refine_ls_restrained_S_all 1.019
_refine_ls_R_factor_all 0.1191
_refine_ls_R_factor_gt 0.0690
_refine_ls_shift/su_max 0.001
_refine_ls_shift/su_mean 0.000
_refine_ls_structure_factor_coef Fsqd
_refine_ls_weighting_details 'calc w=1/[\s^2^(Fo^2^)+(0.0474P)^2^+0.0000P] where P=(Fo^2^+2Fc^2^)/3'
_refine_ls_weighting_scheme calc
_refine_ls_wR_factor_gt 0.1434
_refine_ls_wR_factor_ref 0.1706
_reflns_number_gt 5806
_reflns_number_total 9748
_reflns_threshold_expression >2sigma(I)
_cod_data_source_file c3dt52747f.txt
_cod_data_source_block e:\x-ray\arb875.435\435
_cod_depositor_comments
;
The following automatic conversions were performed:

'_symmetry_cell_setting' value 'Monoclinic' changed to 'monoclinic'
according to /home/saulius/struct/CIF-dictionaries/cif_core.dic
dictionary named 'cif_core.dic' version 2.4.2 from 2011-04-26.

Automatic conversion script
Id: cif_fix_values 1891 2012-01-12 08:04:46Z andrius 
;
_cod_original_sg_symbol_H-M P21/c
_cod_database_code 7024024

loop_
_symmetry_equiv_pos_as_xyz
'x, y, z'
'-x, y+1/2, -z+1/2'
'-x, -y, -z'
'x, -y-1/2, z-1/2'

loop_
_atom_site_label
_atom_site_type_symbol
_atom_site_fract_x
_atom_site_fract_y
_atom_site_fract_z
_atom_site_U_iso_or_equiv
_atom_site_adp_type
_atom_site_occupancy
_atom_site_symmetry_multiplicity
_atom_site_calc_flag
_atom_site_refinement_flags
Ru1 Ru -0.80132(5) -0.172841(15) 0.00813(3) 0.01877(10) Uani 1 1 d .
Cl1 Cl 0.41579(18) -0.16563(5) 0.74135(11) 0.0280(3) Uani 1 1 d .
C1 C -1.0349(7) -0.22765(19) -0.0384(4) 0.0228(10) Uani 1 1 d .
Ru2 Ru 0.38185(6) -0.082298(16) 0.64526(3) 0.02223(11) Uani 1 1 d .
Cl2 Cl 0.50067(19) -0.12930(5) 0.55466(11) 0.0307(3) Uani 1 1 d .
C2 C -1.1017(7) -0.1866(2) -0.1184(4) 0.0277(12) Uani 1 1 d .
H2 H -1.2058 -0.1659 -0.1355 0.033 Uiso 1 1 calc R
Cl3 Cl 0.69939(18) -0.05760(5) 0.78605(11) 0.0308(3) Uani 1 1 d .
C3 C -1.0152(8) -0.1761(2) -0.1734(4) 0.0282(12) Uani 1 1 d .
H3 H -1.0608 -0.1482 -0.2268 0.034 Uiso 1 1 calc R
C4 C -0.8633(8) -0.2064(2) -0.1496(4) 0.0320(13) Uani 1 1 d .
H4 H -0.8063 -0.1996 -0.1873 0.038 Uiso 1 1 calc R
C5 C -0.7946(7) -0.2473(2) -0.0691(4) 0.0275(12) Uani 1 1 d .
H5 H -0.6903 -0.2677 -0.0525 0.033 Uiso 1 1 calc R
C6 C -0.8777(7) -0.2581(2) -0.0135(4) 0.0263(11) Uani 1 1 d .
H6 H -0.8297 -0.2856 0.0407 0.032 Uiso 1 1 calc R
C7 C -1.1264(9) -0.2378(3) 0.0210(6) 0.0451(17) Uani 1 1 d .
H7A H -1.1874 -0.2050 0.0212 0.068 Uiso 1 1 calc R
H7B H -1.0325 -0.2488 0.0974 0.068 Uiso 1 1 calc R
H7C H -1.2188 -0.2664 -0.0170 0.068 Uiso 1 1 calc R
C8 C -0.7770(7) -0.1095(2) 0.1178(4) 0.0224(10) Uani 1 1 d .
C9 C -0.7107(7) -0.08957(19) 0.0556(4) 0.0209(10) Uani 1 1 d .
C10 C -0.5565(7) -0.1216(2) 0.0802(4) 0.0227(10) Uani 1 1 d .
C11 C -0.5271(7) -0.1621(2) 0.1588(4) 0.0238(11) Uani 1 1 d .
C12 C -0.6640(7) -0.1541(2) 0.1824(4) 0.0235(11) Uani 1 1 d .
C13 C -0.9333(8) -0.0855(2) 0.1192(5) 0.0336(13) Uani 1 1 d .
H13A H -0.8876 -0.0544 0.1686 0.050 Uiso 1 1 calc R
H13B H -0.9811 -0.1123 0.1456 0.050 Uiso 1 1 calc R
H13C H -1.0328 -0.0743 0.0442 0.050 Uiso 1 1 calc R
C14 C -0.7820(8) -0.0404(2) -0.0166(5) 0.0304(12) Uani 1 1 d .
H14A H -0.9172 -0.0426 -0.0681 0.046 Uiso 1 1 calc R
H14B H -0.7266 -0.0382 -0.0585 0.046 Uiso 1 1 calc R
H14C H -0.7488 -0.0084 0.0298 0.046 Uiso 1 1 calc R
C15 C -0.4347(8) -0.1127(2) 0.0396(5) 0.0346(14) Uani 1 1 d .
H15A H -0.5108 -0.1134 -0.0415 0.052 Uiso 1 1 calc R
H15B H -0.3409 -0.1410 0.0683 0.052 Uiso 1 1 calc R
H15C H -0.3733 -0.0778 0.0656 0.052 Uiso 1 1 calc R
C16 C -0.3778(8) -0.2042(2) 0.2099(5) 0.0364(15) Uani 1 1 d .
H16A H -0.2819 -0.1943 0.2867 0.055 Uiso 1 1 calc R
H16B H -0.3226 -0.2068 0.1680 0.055 Uiso 1 1 calc R
H16C H -0.4317 -0.2388 0.2085 0.055 Uiso 1 1 calc R
C17 C -0.6741(9) -0.1850(2) 0.2664(4) 0.0331(13) Uani 1 1 d .
H17A H -0.5970 -0.1674 0.3386 0.050 Uiso 1 1 calc R
H17B H -0.6291 -0.2216 0.2717 0.050 Uiso 1 1 calc R
H17C H -0.8030 -0.1862 0.2437 0.050 Uiso 1 1 calc R
C18 C 0.0856(7) -0.0757(2) 0.5686(5) 0.0278(12) Uani 1 1 d .
C19 C 0.1098(7) -0.0727(2) 0.4827(4) 0.0258(11) Uani 1 1 d .
C20 C 0.2245(7) -0.0268(2) 0.4996(4) 0.0251(11) Uani 1 1 d .
C21 C 0.2780(7) -0.0005(2) 0.5994(4) 0.0260(11) Uani 1 1 d .
C22 C 0.1975(7) -0.0314(2) 0.6460(4) 0.0291(12) Uani 1 1 d .
C23 C -0.0239(8) -0.1143(2) 0.5849(6) 0.0435(17) Uani 1 1 d .
H23A H -0.0733 -0.1421 0.5277 0.065 Uiso 1 1 calc R
H23B H -0.1268 -0.0955 0.5797 0.065 Uiso 1 1 calc R
H23C H 0.0554 -0.1309 0.6581 0.065 Uiso 1 1 calc R
C24 C 0.0305(8) -0.1081(2) 0.3841(5) 0.0355(14) Uani 1 1 d .
H24A H -0.0250 -0.1398 0.3937 0.053 Uiso 1 1 calc R
H24B H 0.1291 -0.1194 0.3759 0.053 Uiso 1 1 calc R
H24C H -0.0648 -0.0885 0.3178 0.053 Uiso 1 1 calc R
C25 C 0.2610(8) -0.0097(2) 0.4163(5) 0.0349(14) Uani 1 1 d .
H25A H 0.3498 0.0201 0.4465 0.052 Uiso 1 1 calc R
H25B H 0.1447 0.0020 0.3486 0.052 Uiso 1 1 calc R
H25C H 0.3124 -0.0398 0.3994 0.052 Uiso 1 1 calc R
C26 C 0.3940(8) 0.0487(2) 0.6485(5) 0.0327(13) Uani 1 1 d .
H26A H 0.4268 0.0623 0.5992 0.049 Uiso 1 1 calc R
H26B H 0.5073 0.0400 0.7207 0.049 Uiso 1 1 calc R
H26C H 0.3239 0.0761 0.6578 0.049 Uiso 1 1 calc R
C27 C 0.3120(9) -0.0443(2) 0.7562(5) 0.0382(14) Uani 1 1 d .
H27A H 0.2609 -0.0678 0.7868 0.046 Uiso 1 1 calc R
H27B H 0.3962 -0.0159 0.8075 0.046 Uiso 1 1 calc R

loop_
_atom_site_aniso_label
_atom_site_aniso_U_11
_atom_site_aniso_U_22
_atom_site_aniso_U_33
_atom_site_aniso_U_23
_atom_site_aniso_U_13
_atom_site_aniso_U_12
Ru1 0.01909(19) 0.01652(18) 0.01834(18) -0.00092(14) 0.00925(15) 0.00122(14)
Cl1 0.0281(6) 0.0228(6) 0.0305(7) 0.0068(5) 0.0151(6) 0.0020(5)
C1 0.026(2) 0.018(2) 0.024(2) -0.0045(18) 0.014(2) -0.0068(19)
Ru2 0.0235(2) 0.0190(2) 0.0213(2) 0.00132(15) 0.01108(17) 0.00041(16)
Cl2 0.0332(7) 0.0297(7) 0.0330(7) -0.0054(5) 0.0212(6) -0.0028(6)
C2 0.020(2) 0.020(2) 0.026(3) -0.001(2) 0.003(2) 0.004(2)
Cl3 0.0254(6) 0.0262(6) 0.0279(6) -0.0012(5) 0.0075(5) 0.0001(5)
C3 0.031(3) 0.026(3) 0.017(2) -0.0016(19) 0.007(2) -0.002(2)
C4 0.040(3) 0.035(3) 0.021(3) -0.003(2) 0.018(3) 0.004(3)
C5 0.028(3) 0.019(2) 0.033(3) -0.008(2) 0.016(2) 0.004(2)
C6 0.034(3) 0.015(2) 0.025(2) -0.0055(19) 0.014(2) -0.005(2)
C7 0.042(4) 0.036(4) 0.061(4) -0.002(3) 0.032(3) -0.009(3)
C8 0.026(3) 0.019(2) 0.023(2) -0.0081(18) 0.014(2) -0.0057(19)
C9 0.021(2) 0.018(2) 0.018(2) -0.0038(17) 0.008(2) -0.0042(18)
C10 0.021(2) 0.022(2) 0.021(2) 0.0006(18) 0.010(2) 0.0019(19)
C11 0.026(3) 0.017(2) 0.023(2) -0.0012(18) 0.010(2) -0.0018(19)
C12 0.027(3) 0.021(2) 0.022(2) -0.0025(19) 0.013(2) -0.005(2)
C13 0.035(3) 0.031(3) 0.043(3) -0.008(2) 0.027(3) 0.001(2)
C14 0.036(3) 0.021(3) 0.032(3) 0.005(2) 0.018(3) 0.001(2)
C15 0.032(3) 0.035(3) 0.037(3) 0.005(2) 0.020(3) 0.000(3)
C16 0.025(3) 0.030(3) 0.038(3) 0.006(2) 0.008(3) -0.003(2)
C17 0.048(4) 0.028(3) 0.025(3) -0.005(2) 0.022(3) -0.004(3)
C18 0.027(3) 0.025(3) 0.032(3) 0.010(2) 0.017(2) 0.008(2)
C19 0.022(2) 0.018(2) 0.029(3) 0.001(2) 0.009(2) -0.0003(19)
C20 0.028(3) 0.024(3) 0.024(3) 0.0061(19) 0.015(2) 0.009(2)
C21 0.026(3) 0.019(2) 0.026(3) -0.0016(19) 0.011(2) 0.002(2)
C22 0.027(3) 0.034(3) 0.025(3) 0.010(2) 0.014(2) 0.013(2)
C23 0.036(3) 0.035(3) 0.061(4) 0.015(3) 0.028(3) 0.004(3)
C24 0.035(3) 0.034(3) 0.031(3) -0.007(2) 0.015(3) -0.001(3)
C25 0.041(3) 0.035(3) 0.032(3) 0.005(2) 0.023(3) 0.001(3)
C26 0.032(3) 0.022(3) 0.037(3) -0.006(2) 0.015(3) -0.001(2)
C27 0.047(4) 0.038(3) 0.034(3) 0.005(3) 0.026(3) 0.005(3)

loop_
_atom_type_symbol
_atom_type_description
_atom_type_scat_dispersion_real
_atom_type_scat_dispersion_imag
_atom_type_scat_source
C C 0.0033 0.0016 'International Tables Vol C Tables 4.2.6.8 and 6.1.1.4'
H H 0.0000 0.0000 'International Tables Vol C Tables 4.2.6.8 and 6.1.1.4'
Cl Cl 0.1484 0.1585 'International Tables Vol C Tables 4.2.6.8 and 6.1.1.4'
Ru Ru -1.2594 0.8363 'International Tables Vol C Tables 4.2.6.8 and 6.1.1.4'

loop_
_geom_angle_atom_site_label_1
_geom_angle_atom_site_label_2
_geom_angle_atom_site_label_3
_geom_angle
C11 Ru1 C12 38.8(2)
C11 Ru1 C8 64.57(19)
C12 Ru1 C8 38.43(19)
C11 Ru1 C10 38.71(18)
C12 Ru1 C10 64.57(19)
C8 Ru1 C10 64.06(19)
C11 Ru1 C9 64.35(18)
C12 Ru1 C9 64.11(19)
C8 Ru1 C9 38.02(19)
C10 Ru1 C9 38.13(18)
C11 Ru1 C5 107.0(2)
C12 Ru1 C5 129.2(2)
C8 Ru1 C5 167.4(2)
C10 Ru1 C5 115.9(2)
C9 Ru1 C5 148.7(2)
C11 Ru1 C6 109.69(19)
C12 Ru1 C6 107.31(19)
C8 Ru1 C6 134.6(2)
C10 Ru1 C6 140.4(2)
C9 Ru1 C6 171.40(19)
C5 Ru1 C6 37.1(2)
C11 Ru1 C4 125.6(2)
C12 Ru1 C4 162.5(2)
C8 Ru1 C4 155.2(2)
C10 Ru1 C4 108.3(2)
C9 Ru1 C4 121.2(2)
C5 Ru1 C4 37.2(2)
C6 Ru1 C4 67.1(2)
C11 Ru1 C2 166.3(2)
C12 Ru1 C2 128.1(2)
C8 Ru1 C2 107.5(2)
C10 Ru1 C2 149.94(19)
C9 Ru1 C2 117.07(18)
C5 Ru1 C2 78.7(2)
C6 Ru1 C2 67.11(19)
C4 Ru1 C2 66.4(2)
C11 Ru1 C1 133.07(19)
C12 Ru1 C1 106.86(19)
C8 Ru1 C1 110.98(19)
C10 Ru1 C1 171.16(19)
C9 Ru1 C1 141.7(2)
C5 Ru1 C1 67.2(2)
C6 Ru1 C1 37.68(19)
C4 Ru1 C1 79.2(2)
C2 Ru1 C1 37.02(19)
C11 Ru1 C3 156.6(2)
C12 Ru1 C3 161.0(2)
C8 Ru1 C3 125.1(2)
C10 Ru1 C3 121.8(2)
C9 Ru1 C3 108.78(19)
C5 Ru1 C3 66.5(2)
C6 Ru1 C3 79.15(19)
C4 Ru1 C3 36.5(2)
C2 Ru1 C3 37.1(2)
C1 Ru1 C3 67.0(2)
C2 C1 C6 118.8(5)
C2 C1 C7 120.0(5)
C6 C1 C7 121.2(5)
C2 C1 Ru1 71.5(3)
C6 C1 Ru1 70.2(3)
C7 C1 Ru1 128.9(4)
C22 Ru2 C18 41.0(2)
C22 Ru2 C21 40.0(2)
C18 Ru2 C21 66.6(2)
C22 Ru2 C19 64.9(2)
C18 Ru2 C19 37.0(2)
C21 Ru2 C19 64.16(18)
C22 Ru2 C20 64.4(2)
C18 Ru2 C20 63.6(2)
C21 Ru2 C20 37.42(19)
C19 Ru2 C20 37.81(18)
C22 Ru2 C27 36.7(2)
C18 Ru2 C27 66.7(2)
C21 Ru2 C27 65.9(2)
C19 Ru2 C27 99.5(2)
C20 Ru2 C27 99.1(2)
C22 Ru2 Cl2 152.84(15)
C18 Ru2 Cl2 121.09(16)
C21 Ru2 Cl2 121.33(16)
C19 Ru2 Cl2 89.74(16)
C20 Ru2 Cl2 89.85(14)
C27 Ru2 Cl2 170.40(15)
C22 Ru2 Cl3 111.30(17)
C18 Ru2 Cl3 151.53(16)
C21 Ru2 Cl3 95.80(14)
C19 Ru2 Cl3 153.89(14)
C20 Ru2 Cl3 116.23(15)
C27 Ru2 Cl3 85.93(17)
Cl2 Ru2 Cl3 86.96(5)
C22 Ru2 Cl1 111.08(17)
C18 Ru2 Cl1 94.59(14)
C21 Ru2 Cl1 150.54(16)
C19 Ru2 Cl1 114.58(14)
C20 Ru2 Cl1 152.31(14)
C27 Ru2 Cl1 86.18(16)
Cl2 Ru2 Cl1 87.53(5)
Cl3 Ru2 Cl1 91.16(5)
C1 C2 C3 120.5(5)
C1 C2 Ru1 71.5(3)
C3 C2 Ru1 71.5(3)
C1 C2 H2 119.7
C3 C2 H2 119.7
Ru1 C2 H2 129.8
C4 C3 C2 120.3(5)
C4 C3 Ru1 71.7(3)
C2 C3 Ru1 71.4(3)
C4 C3 H3 119.9
C2 C3 H3 119.9
Ru1 C3 H3 129.5
C3 C4 C5 119.6(6)
C3 C4 Ru1 71.8(3)
C5 C4 Ru1 70.3(3)
C3 C4 H4 120.2
C5 C4 H4 120.2
Ru1 C4 H4 130.1
C6 C5 C4 121.0(5)
C6 C5 Ru1 71.6(3)
C4 C5 Ru1 72.4(3)
C6 C5 H5 119.5
C4 C5 H5 119.5
Ru1 C5 H5 128.8
C5 C6 C1 119.8(5)
C5 C6 Ru1 71.3(3)
C1 C6 Ru1 72.1(3)
C5 C6 H6 120.1
C1 C6 H6 120.1
Ru1 C6 H6 128.7
C1 C7 H7A 109.5
C1 C7 H7B 109.5
H7A C7 H7B 109.5
C1 C7 H7C 109.5
H7A C7 H7C 109.5
H7B C7 H7C 109.5
C9 C8 C12 108.3(4)
C9 C8 C13 125.3(5)
C12 C8 C13 126.3(5)
C9 C8 Ru1 71.4(3)
C12 C8 Ru1 70.4(3)
C13 C8 Ru1 126.2(4)
C8 C9 C10 108.5(4)
C8 C9 C14 125.4(5)
C10 C9 C14 126.0(5)
C8 C9 Ru1 70.6(3)
C10 C9 Ru1 70.7(3)
C14 C9 Ru1 128.2(3)
C9 C10 C11 107.8(5)
C9 C10 C15 126.8(5)
C11 C10 C15 125.2(5)
C9 C10 Ru1 71.2(3)
C11 C10 Ru1 69.9(3)
C15 C10 Ru1 128.1(4)
C12 C11 C10 107.6(5)
C12 C11 C16 125.7(5)
C10 C11 C16 126.6(5)
C12 C11 Ru1 70.8(3)
C10 C11 Ru1 71.3(3)
C16 C11 Ru1 124.7(4)
C8 C12 C11 107.8(5)
C8 C12 C17 126.9(5)
C11 C12 C17 125.1(5)
C8 C12 Ru1 71.1(3)
C11 C12 Ru1 70.4(3)
C17 C12 Ru1 127.4(4)
C8 C13 H13A 109.5
C8 C13 H13B 109.5
H13A C13 H13B 109.5
C8 C13 H13C 109.5
H13A C13 H13C 109.5
H13B C13 H13C 109.5
C9 C14 H14A 109.5
C9 C14 H14B 109.5
H14A C14 H14B 109.5
C9 C14 H14C 109.5
H14A C14 H14C 109.5
H14B C14 H14C 109.5
C10 C15 H15A 109.5
C10 C15 H15B 109.5
H15A C15 H15B 109.5
C10 C15 H15C 109.5
H15A C15 H15C 109.5
H15B C15 H15C 109.5
C11 C16 H16A 109.5
C11 C16 H16B 109.5
H16A C16 H16B 109.5
C11 C16 H16C 109.5
H16A C16 H16C 109.5
H16B C16 H16C 109.5
C12 C17 H17A 109.5
C12 C17 H17B 109.5
H17A C17 H17B 109.5
C12 C17 H17C 109.5
H17A C17 H17C 109.5
H17B C17 H17C 109.5
C19 C18 C23 129.1(6)
C19 C18 C22 106.1(5)
C23 C18 C22 124.7(6)
C19 C18 Ru2 73.7(3)
C23 C18 Ru2 124.5(4)
C22 C18 Ru2 65.5(3)
C18 C19 C20 109.6(5)
C18 C19 C24 128.4(5)
C20 C19 C24 122.0(5)
C18 C19 Ru2 69.3(3)
C20 C19 Ru2 71.7(3)
C24 C19 Ru2 127.0(4)
C21 C20 C19 109.3(5)
C21 C20 C25 127.9(5)
C19 C20 C25 122.5(5)
C21 C20 Ru2 68.7(3)
C19 C20 Ru2 70.5(3)
C25 C20 Ru2 131.0(4)
C20 C21 C22 106.2(5)
C20 C21 C26 127.8(5)
C22 C21 C26 126.0(5)
C20 C21 Ru2 73.8(3)
C22 C21 Ru2 65.6(3)
C26 C21 Ru2 124.8(4)
C27 C22 C21 117.1(5)
C27 C22 C18 116.8(5)
C21 C22 C18 108.6(5)
C27 C22 Ru2 79.3(4)
C21 C22 Ru2 74.3(3)
C18 C22 Ru2 73.5(3)
C18 C23 H23A 109.5
C18 C23 H23B 109.5
H23A C23 H23B 109.5
C18 C23 H23C 109.5
H23A C23 H23C 109.5
H23B C23 H23C 109.5
C19 C24 H24A 109.5
C19 C24 H24B 109.5
H24A C24 H24B 109.5
C19 C24 H24C 109.5
H24A C24 H24C 109.5
H24B C24 H24C 109.5
C20 C25 H25A 109.5
C20 C25 H25B 109.5
H25A C25 H25B 109.5
C20 C25 H25C 109.5
H25A C25 H25C 109.5
H25B C25 H25C 109.5
C21 C26 H26A 109.5
C21 C26 H26B 109.5
H26A C26 H26B 109.5
C21 C26 H26C 109.5
H26A C26 H26C 109.5
H26B C26 H26C 109.5
C22 C27 Ru2 64.0(3)
C22 C27 H27A 117.3
Ru2 C27 H27A 117.3
C22 C27 H27B 117.3
Ru2 C27 H27B 117.3
H27A C27 H27B 114.4

loop_
_geom_bond_atom_site_label_1
_geom_bond_atom_site_label_2
_geom_bond_distance
Ru1 C11 2.167(5)
Ru1 C12 2.172(5)
Ru1 C8 2.181(5)
Ru1 C10 2.186(5)
Ru1 C9 2.192(5)
Ru1 C5 2.195(5)
Ru1 C6 2.198(5)
Ru1 C4 2.222(5)
Ru1 C2 2.223(5)
Ru1 C1 2.223(5)
Ru1 C3 2.224(5)
Cl1 Ru2 2.4345(13)
C1 C2 1.412(7)
C1 C6 1.428(7)
C1 C7 1.506(8)
Ru2 C22 2.061(5)
Ru2 C18 2.172(5)
Ru2 C21 2.179(5)
Ru2 C19 2.229(5)
Ru2 C20 2.245(5)
Ru2 C27 2.253(6)
Ru2 Cl2 2.4123(15)
Ru2 Cl3 2.4203(14)
C2 C3 1.414(8)
C2 H2 0.9500
C3 C4 1.392(8)
C3 H3 0.9500
C4 C5 1.411(8)
C4 H4 0.9500
C5 C6 1.397(8)
C5 H5 0.9500
C6 H6 0.9500
C7 H7A 0.9800
C7 H7B 0.9800
C7 H7C 0.9800
C8 C9 1.424(7)
C8 C12 1.433(7)
C8 C13 1.506(7)
C9 C10 1.430(7)
C9 C14 1.505(7)
C10 C11 1.443(7)
C10 C15 1.508(8)
C11 C12 1.442(8)
C11 C16 1.503(7)
C12 C17 1.502(7)
C13 H13A 0.9800
C13 H13B 0.9800
C13 H13C 0.9800
C14 H14A 0.9800
C14 H14B 0.9800
C14 H14C 0.9800
C15 H15A 0.9800
C15 H15B 0.9800
C15 H15C 0.9800
C16 H16A 0.9800
C16 H16B 0.9800
C16 H16C 0.9800
C17 H17A 0.9800
C17 H17B 0.9800
C17 H17C 0.9800
C18 C19 1.398(8)
C18 C23 1.472(8)
C18 C22 1.486(8)
C19 C20 1.450(7)
C19 C24 1.489(7)
C20 C21 1.420(7)
C20 C25 1.494(8)
C21 C22 1.455(8)
C21 C26 1.493(7)
C22 C27 1.372(8)
C23 H23A 0.9800
C23 H23B 0.9800
C23 H23C 0.9800
C24 H24A 0.9800
C24 H24B 0.9800
C24 H24C 0.9800
C25 H25A 0.9800
C25 H25B 0.9800
C25 H25C 0.9800
C26 H26A 0.9800
C26 H26B 0.9800
C26 H26C 0.9800
C27 H27A 0.9900
C27 H27B 0.9900

loop_
_geom_torsion_atom_site_label_1
_geom_torsion_atom_site_label_2
_geom_torsion_atom_site_label_3
_geom_torsion_atom_site_label_4
_geom_torsion
C11 Ru1 C1 C2 165.8(3)
C12 Ru1 C1 C2 132.0(3)
C8 Ru1 C1 C2 91.5(4)
C10 Ru1 C1 C2 145.9(12)
C9 Ru1 C1 C2 62.7(4)
C5 Ru1 C1 C2 -101.9(4)
C6 Ru1 C1 C2 -131.3(5)
C4 Ru1 C1 C2 -64.9(3)
C3 Ru1 C1 C2 -28.8(3)
C11 Ru1 C1 C6 -62.9(4)
C12 Ru1 C1 C6 -96.7(3)
C8 Ru1 C1 C6 -137.2(3)
C10 Ru1 C1 C6 -82.8(13)
C9 Ru1 C1 C6 -166.0(3)
C5 Ru1 C1 C6 29.4(3)
C4 Ru1 C1 C6 66.4(3)
C2 Ru1 C1 C6 131.3(5)
C3 Ru1 C1 C6 102.5(3)
C11 Ru1 C1 C7 51.7(6)
C12 Ru1 C1 C7 18.0(6)
C8 Ru1 C1 C7 -22.5(6)
C10 Ru1 C1 C7 31.8(15)
C9 Ru1 C1 C7 -51.4(6)
C5 Ru1 C1 C7 144.1(6)
C6 Ru1 C1 C7 114.6(6)
C4 Ru1 C1 C7 -179.0(5)
C2 Ru1 C1 C7 -114.1(6)
C3 Ru1 C1 C7 -142.9(6)
C6 C1 C2 C3 0.4(7)
C7 C1 C2 C3 179.0(5)
Ru1 C1 C2 C3 54.1(4)
C6 C1 C2 Ru1 -53.7(4)
C7 C1 C2 Ru1 124.8(5)
C11 Ru1 C2 C1 -49.2(9)
C12 Ru1 C2 C1 -64.6(4)
C8 Ru1 C2 C1 -101.8(3)
C10 Ru1 C2 C1 -170.1(4)
C9 Ru1 C2 C1 -141.8(3)
C5 Ru1 C2 C1 66.9(3)
C6 Ru1 C2 C1 29.9(3)
C4 Ru1 C2 C1 103.9(4)
C3 Ru1 C2 C1 132.6(5)
C11 Ru1 C2 C3 178.2(7)
C12 Ru1 C2 C3 162.8(3)
C8 Ru1 C2 C3 125.6(3)
C10 Ru1 C2 C3 57.3(5)
C9 Ru1 C2 C3 85.6(3)
C5 Ru1 C2 C3 -65.7(3)
C6 Ru1 C2 C3 -102.7(3)
C4 Ru1 C2 C3 -28.7(3)
C1 Ru1 C2 C3 -132.6(5)
C1 C2 C3 C4 0.4(8)
Ru1 C2 C3 C4 54.5(5)
C1 C2 C3 Ru1 -54.1(4)
C11 Ru1 C3 C4 48.9(6)
C12 Ru1 C3 C4 -178.0(5)
C8 Ru1 C3 C4 156.4(3)
C10 Ru1 C3 C4 77.5(4)
C9 Ru1 C3 C4 117.4(4)
C5 Ru1 C3 C4 -29.4(4)
C6 Ru1 C3 C4 -66.0(4)
C2 Ru1 C3 C4 -132.2(5)
C1 Ru1 C3 C4 -103.4(4)
C11 Ru1 C3 C2 -178.9(4)
C12 Ru1 C3 C2 -45.7(7)
C8 Ru1 C3 C2 -71.4(4)
C10 Ru1 C3 C2 -150.3(3)
C9 Ru1 C3 C2 -110.3(3)
C5 Ru1 C3 C2 102.9(3)
C6 Ru1 C3 C2 66.2(3)
C4 Ru1 C3 C2 132.2(5)
C1 Ru1 C3 C2 28.8(3)
C2 C3 C4 C5 -0.8(8)
Ru1 C3 C4 C5 53.6(5)
C2 C3 C4 Ru1 -54.4(4)
C11 Ru1 C4 C3 -158.4(3)
C12 Ru1 C4 C3 177.8(6)
C8 Ru1 C4 C3 -51.5(7)
C10 Ru1 C4 C3 -119.1(4)
C9 Ru1 C4 C3 -79.3(4)
C5 Ru1 C4 C3 132.0(5)
C6 Ru1 C4 C3 103.1(4)
C2 Ru1 C4 C3 29.2(3)
C1 Ru1 C4 C3 65.7(4)
C11 Ru1 C4 C5 69.6(4)
C12 Ru1 C4 C5 45.8(9)
C8 Ru1 C4 C5 176.5(4)
C10 Ru1 C4 C5 108.9(4)
C9 Ru1 C4 C5 148.7(3)
C6 Ru1 C4 C5 -28.9(3)
C2 Ru1 C4 C5 -102.9(4)
C1 Ru1 C4 C5 -66.4(3)
C3 Ru1 C4 C5 -132.0(5)
C3 C4 C5 C6 0.5(8)
Ru1 C4 C5 C6 54.8(4)
C3 C4 C5 Ru1 -54.3(5)
C11 Ru1 C5 C6 100.4(3)
C12 Ru1 C5 C6 63.8(4)
C8 Ru1 C5 C6 54.4(10)
C10 Ru1 C5 C6 141.0(3)
C9 Ru1 C5 C6 168.7(3)
C4 Ru1 C5 C6 -132.4(5)
C2 Ru1 C5 C6 -66.8(3)
C1 Ru1 C5 C6 -29.9(3)
C3 Ru1 C5 C6 -103.6(3)
C11 Ru1 C5 C4 -127.2(4)
C12 Ru1 C5 C4 -163.8(3)
C8 Ru1 C5 C4 -173.2(8)
C10 Ru1 C5 C4 -86.6(4)
C9 Ru1 C5 C4 -58.9(5)
C6 Ru1 C5 C4 132.4(5)
C2 Ru1 C5 C4 65.6(4)
C1 Ru1 C5 C4 102.5(4)
C3 Ru1 C5 C4 28.8(4)
C4 C5 C6 C1 0.3(8)
Ru1 C5 C6 C1 55.4(4)
C4 C5 C6 Ru1 -55.2(5)
C2 C1 C6 C5 -0.7(7)
C7 C1 C6 C5 -179.3(5)
Ru1 C1 C6 C5 -55.1(4)
C2 C1 C6 Ru1 54.4(4)
C7 C1 C6 Ru1 -124.2(5)
C11 Ru1 C6 C5 -92.3(3)
C12 Ru1 C6 C5 -133.3(3)
C8 Ru1 C6 C5 -165.6(3)
C10 Ru1 C6 C5 -62.5(4)
C9 Ru1 C6 C5 -137.2(13)
C4 Ru1 C6 C5 29.0(3)
C2 Ru1 C6 C5 101.9(4)
C1 Ru1 C6 C5 131.4(5)
C3 Ru1 C6 C5 65.2(3)
C11 Ru1 C6 C1 136.3(3)
C12 Ru1 C6 C1 95.4(3)
C8 Ru1 C6 C1 63.0(4)
C10 Ru1 C6 C1 166.2(3)
C9 Ru1 C6 C1 91.4(13)
C5 Ru1 C6 C1 -131.4(5)
C4 Ru1 C6 C1 -102.3(3)
C2 Ru1 C6 C1 -29.4(3)
C3 Ru1 C6 C1 -66.2(3)
C11 Ru1 C8 C9 80.2(3)
C12 Ru1 C8 C9 118.1(4)
C10 Ru1 C8 C9 37.1(3)
C5 Ru1 C8 C9 129.9(9)
C6 Ru1 C8 C9 173.4(3)
C4 Ru1 C8 C9 -40.3(6)
C2 Ru1 C8 C9 -111.8(3)
C1 Ru1 C8 C9 -150.9(3)
C3 Ru1 C8 C9 -75.0(3)
C11 Ru1 C8 C12 -37.9(3)
C10 Ru1 C8 C12 -81.1(3)
C9 Ru1 C8 C12 -118.1(4)
C5 Ru1 C8 C12 11.7(10)
C6 Ru1 C8 C12 55.2(4)
C4 Ru1 C8 C12 -158.5(5)
C2 Ru1 C8 C12 130.1(3)
C1 Ru1 C8 C12 90.9(3)
C3 Ru1 C8 C12 166.9(3)
C11 Ru1 C8 C13 -159.1(5)
C12 Ru1 C8 C13 -121.2(6)
C10 Ru1 C8 C13 157.7(5)
C9 Ru1 C8 C13 120.7(6)
C5 Ru1 C8 C13 -109.5(9)
C6 Ru1 C8 C13 -66.0(6)
C4 Ru1 C8 C13 80.3(7)
C2 Ru1 C8 C13 8.9(5)
C1 Ru1 C8 C13 -30.3(5)
C3 Ru1 C8 C13 45.7(6)
C12 C8 C9 C10 0.2(5)
C13 C8 C9 C10 177.4(5)
Ru1 C8 C9 C10 -60.9(3)
C12 C8 C9 C14 -175.3(5)
C13 C8 C9 C14 1.9(8)
Ru1 C8 C9 C14 123.6(5)
C12 C8 C9 Ru1 61.1(3)
C13 C8 C9 Ru1 -121.7(5)
C11 Ru1 C9 C8 -80.8(3)
C12 Ru1 C9 C8 -37.5(3)
C10 Ru1 C9 C8 -118.6(4)
C5 Ru1 C9 C8 -161.2(3)
C6 Ru1 C9 C8 -33.3(14)
C4 Ru1 C9 C8 161.5(3)
C2 Ru1 C9 C8 84.0(3)
C1 Ru1 C9 C8 47.0(4)
C3 Ru1 C9 C8 123.4(3)
C11 Ru1 C9 C10 37.8(3)
C12 Ru1 C9 C10 81.1(3)
C8 Ru1 C9 C10 118.6(4)
C5 Ru1 C9 C10 -42.6(5)
C6 Ru1 C9 C10 85.3(14)
C4 Ru1 C9 C10 -79.9(3)
C2 Ru1 C9 C10 -157.4(3)
C1 Ru1 C9 C10 165.7(3)
C3 Ru1 C9 C10 -118.0(3)
C11 Ru1 C9 C14 158.9(6)
C12 Ru1 C9 C14 -157.8(6)
C8 Ru1 C9 C14 -120.2(6)
C10 Ru1 C9 C14 121.1(6)
C5 Ru1 C9 C14 78.5(6)
C6 Ru1 C9 C14 -153.6(12)
C4 Ru1 C9 C14 41.2(6)
C2 Ru1 C9 C14 -36.3(6)
C1 Ru1 C9 C14 -73.2(6)
C3 Ru1 C9 C14 3.1(6)
C8 C9 C10 C11 0.1(5)
C14 C9 C10 C11 175.7(5)
Ru1 C9 C10 C11 -60.6(3)
C8 C9 C10 C15 -175.3(5)
C14 C9 C10 C15 0.3(8)
Ru1 C9 C10 C15 124.0(5)
C8 C9 C10 Ru1 60.8(3)
C14 C9 C10 Ru1 -123.7(5)
C11 Ru1 C10 C9 -117.9(4)
C12 Ru1 C10 C9 -79.8(3)
C8 Ru1 C10 C9 -36.9(3)
C5 Ru1 C10 C9 157.0(3)
C6 Ru1 C10 C9 -166.5(3)
C4 Ru1 C10 C9 117.5(3)
C2 Ru1 C10 C9 43.1(5)
C1 Ru1 C10 C9 -94.5(12)
C3 Ru1 C10 C9 79.8(3)
C12 Ru1 C10 C11 38.2(3)
C8 Ru1 C10 C11 81.0(3)
C9 Ru1 C10 C11 117.9(4)
C5 Ru1 C10 C11 -85.0(3)
C6 Ru1 C10 C11 -48.5(5)
C4 Ru1 C10 C11 -124.6(3)
C2 Ru1 C10 C11 161.1(4)
C1 Ru1 C10 C11 23.5(14)
C3 Ru1 C10 C11 -162.3(3)
C11 Ru1 C10 C15 119.6(6)
C12 Ru1 C10 C15 157.8(5)
C8 Ru1 C10 C15 -159.4(5)
C9 Ru1 C10 C15 -122.5(6)
C5 Ru1 C10 C15 34.6(5)
C6 Ru1 C10 C15 71.1(6)
C4 Ru1 C10 C15 -5.0(5)
C2 Ru1 C10 C15 -79.3(6)
C1 Ru1 C10 C15 143.1(11)
C3 Ru1 C10 C15 -42.7(5)
C9 C10 C11 C12 -0.4(6)
C15 C10 C11 C12 175.0(5)
Ru1 C10 C11 C12 -61.9(3)
C9 C10 C11 C16 -178.7(5)
C15 C10 C11 C16 -3.3(8)
Ru1 C10 C11 C16 119.8(5)
C9 C10 C11 Ru1 61.4(3)
C15 C10 C11 Ru1 -123.1(5)
C8 Ru1 C11 C12 37.5(3)
C10 Ru1 C11 C12 117.1(4)
C9 Ru1 C11 C12 79.9(3)
C5 Ru1 C11 C12 -132.5(3)
C6 Ru1 C11 C12 -93.4(3)
C4 Ru1 C11 C12 -168.8(3)
C2 Ru1 C11 C12 -19.5(9)
C1 Ru1 C11 C12 -58.1(4)
C3 Ru1 C11 C12 157.7(4)
C12 Ru1 C11 C10 -117.1(4)
C8 Ru1 C11 C10 -79.6(3)
C9 Ru1 C11 C10 -37.2(3)
C5 Ru1 C11 C10 110.4(3)
C6 Ru1 C11 C10 149.5(3)
C4 Ru1 C11 C10 74.1(4)
C2 Ru1 C11 C10 -136.6(7)
C1 Ru1 C11 C10 -175.2(3)
C3 Ru1 C11 C10 40.6(6)
C12 Ru1 C11 C16 120.7(6)
C8 Ru1 C11 C16 158.3(5)
C10 Ru1 C11 C16 -122.2(6)
C9 Ru1 C11 C16 -159.4(5)
C5 Ru1 C11 C16 -11.7(5)
C6 Ru1 C11 C16 27.3(5)
C4 Ru1 C11 C16 -48.1(6)
C2 Ru1 C11 C16 101.3(9)
C1 Ru1 C11 C16 62.6(6)
C3 Ru1 C11 C16 -81.5(7)
C9 C8 C12 C11 -0.5(6)
C13 C8 C12 C11 -177.7(5)
Ru1 C8 C12 C11 61.2(3)
C9 C8 C12 C17 175.2(5)
C13 C8 C12 C17 -1.9(8)
Ru1 C8 C12 C17 -123.1(5)
C9 C8 C12 Ru1 -61.7(3)
C13 C8 C12 Ru1 121.1(5)
C10 C11 C12 C8 0.6(6)
C16 C11 C12 C8 178.9(5)
Ru1 C11 C12 C8 -61.6(3)
C10 C11 C12 C17 -175.3(5)
C16 C11 C12 C17 3.0(8)
Ru1 C11 C12 C17 122.5(5)
C10 C11 C12 Ru1 62.2(3)
C16 C11 C12 Ru1 -119.5(5)
C11 Ru1 C12 C8 117.7(4)
C10 Ru1 C12 C8 79.6(3)
C9 Ru1 C12 C8 37.1(3)
C5 Ru1 C12 C8 -176.7(3)
C6 Ru1 C12 C8 -142.2(3)
C4 Ru1 C12 C8 149.2(7)
C2 Ru1 C12 C8 -68.1(4)
C1 Ru1 C12 C8 -102.7(3)
C3 Ru1 C12 C8 -34.8(7)
C8 Ru1 C12 C11 -117.7(4)
C10 Ru1 C12 C11 -38.1(3)
C9 Ru1 C12 C11 -80.5(3)
C5 Ru1 C12 C11 65.6(4)
C6 Ru1 C12 C11 100.1(3)
C4 Ru1 C12 C11 31.5(8)
C2 Ru1 C12 C11 174.3(3)
C1 Ru1 C12 C11 139.6(3)
C3 Ru1 C12 C11 -152.5(6)
C11 Ru1 C12 C17 -119.8(6)
C8 Ru1 C12 C17 122.6(6)
C10 Ru1 C12 C17 -157.8(6)
C9 Ru1 C12 C17 159.7(6)
C5 Ru1 C12 C17 -54.2(6)
C6 Ru1 C12 C17 -19.6(5)
C4 Ru1 C12 C17 -88.2(9)
C2 Ru1 C12 C17 54.5(6)
C1 Ru1 C12 C17 19.8(5)
C3 Ru1 C12 C17 87.8(8)
C22 Ru2 C18 C19 116.8(4)
C21 Ru2 C18 C19 77.6(3)
C20 Ru2 C18 C19 36.3(3)
C27 Ru2 C18 C19 150.2(4)
Cl2 Ru2 C18 C19 -36.0(3)
Cl3 Ru2 C18 C19 133.1(3)
Cl1 Ru2 C18 C19 -125.9(3)
C22 Ru2 C18 C23 -116.5(7)
C21 Ru2 C18 C23 -155.8(6)
C19 Ru2 C18 C23 126.7(7)
C20 Ru2 C18 C23 162.9(6)
C27 Ru2 C18 C23 -83.1(6)
Cl2 Ru2 C18 C23 90.6(6)
Cl3 Ru2 C18 C23 -100.3(6)
Cl1 Ru2 C18 C23 0.7(6)
C21 Ru2 C18 C22 -39.3(3)
C19 Ru2 C18 C22 -116.8(4)
C20 Ru2 C18 C22 -80.5(3)
C27 Ru2 C18 C22 33.4(3)
Cl2 Ru2 C18 C22 -152.9(3)
Cl3 Ru2 C18 C22 16.2(5)
Cl1 Ru2 C18 C22 117.2(3)
C23 C18 C19 C20 177.9(5)
C22 C18 C19 C20 -2.9(6)
Ru2 C18 C19 C20 -60.6(4)
C23 C18 C19 C24 -0.1(9)
C22 C18 C19 C24 179.1(5)
Ru2 C18 C19 C24 121.4(6)
C23 C18 C19 Ru2 -121.5(6)
C22 C18 C19 Ru2 57.7(3)
C22 Ru2 C19 C18 -40.3(3)
C21 Ru2 C19 C18 -84.8(3)
C20 Ru2 C19 C18 -120.2(5)
C27 Ru2 C19 C18 -27.5(4)
Cl2 Ru2 C19 C18 149.7(3)
Cl3 Ru2 C19 C18 -127.7(4)
Cl1 Ru2 C19 C18 62.6(3)
C22 Ru2 C19 C20 79.9(3)
C18 Ru2 C19 C20 120.2(5)
C21 Ru2 C19 C20 35.4(3)
C27 Ru2 C19 C20 92.6(3)
Cl2 Ru2 C19 C20 -90.1(3)
Cl3 Ru2 C19 C20 -7.5(6)
Cl1 Ru2 C19 C20 -177.2(3)
C22 Ru2 C19 C24 -163.4(6)
C18 Ru2 C19 C24 -123.1(6)
C21 Ru2 C19 C24 152.1(6)
C20 Ru2 C19 C24 116.7(7)
C27 Ru2 C19 C24 -150.7(5)
Cl2 Ru2 C19 C24 26.6(5)
Cl3 Ru2 C19 C24 109.2(5)
Cl1 Ru2 C19 C24 -60.6(6)
C18 C19 C20 C21 1.2(6)
C24 C19 C20 C21 179.4(5)
Ru2 C19 C20 C21 -57.9(4)
C18 C19 C20 C25 -174.0(5)
C24 C19 C20 C25 4.1(8)
Ru2 C19 C20 C25 126.8(5)
C18 C19 C20 Ru2 59.1(4)
C24 C19 C20 Ru2 -122.7(5)
C22 Ru2 C20 C21 39.6(3)
C18 Ru2 C20 C21 85.4(4)
C19 Ru2 C20 C21 121.0(5)
C27 Ru2 C20 C21 27.2(4)
Cl2 Ru2 C20 C21 -149.2(3)
Cl3 Ru2 C20 C21 -62.7(3)
Cl1 Ru2 C20 C21 126.4(3)
C22 Ru2 C20 C19 -81.4(4)
C18 Ru2 C20 C19 -35.5(3)
C21 Ru2 C20 C19 -121.0(5)
C27 Ru2 C20 C19 -93.8(3)
Cl2 Ru2 C20 C19 89.8(3)
Cl3 Ru2 C20 C19 176.3(3)
Cl1 Ru2 C20 C19 5.4(5)
C22 Ru2 C20 C25 162.0(6)
C18 Ru2 C20 C25 -152.2(6)
C21 Ru2 C20 C25 122.4(7)
C19 Ru2 C20 C25 -116.6(6)
C27 Ru2 C20 C25 149.6(5)
Cl2 Ru2 C20 C25 -26.9(5)
Cl3 Ru2 C20 C25 59.7(5)
Cl1 Ru2 C20 C25 -111.2(5)
C19 C20 C21 C22 1.0(6)
C25 C20 C21 C22 176.0(5)
Ru2 C20 C21 C22 -57.9(3)
C19 C20 C21 C26 -179.2(5)
C25 C20 C21 C26 -4.2(9)
Ru2 C20 C21 C26 121.9(6)
C19 C20 C21 Ru2 58.9(4)
C25 C20 C21 Ru2 -126.1(5)
C22 Ru2 C21 C20 -116.7(5)
C18 Ru2 C21 C20 -76.5(3)
C19 Ru2 C21 C20 -35.7(3)
C27 Ru2 C21 C20 -150.4(4)
Cl2 Ru2 C21 C20 36.8(4)
Cl3 Ru2 C21 C20 126.7(3)
Cl1 Ru2 C21 C20 -130.5(3)
C18 Ru2 C21 C22 40.2(3)
C19 Ru2 C21 C22 81.0(3)
C20 Ru2 C21 C22 116.7(5)
C27 Ru2 C21 C22 -33.6(3)
Cl2 Ru2 C21 C22 153.5(3)
Cl3 Ru2 C21 C22 -116.5(3)
Cl1 Ru2 C21 C22 -13.7(5)
C22 Ru2 C21 C26 118.1(6)
C18 Ru2 C21 C26 158.3(5)
C19 Ru2 C21 C26 -160.9(6)
C20 Ru2 C21 C26 -125.2(6)
C27 Ru2 C21 C26 84.5(5)
Cl2 Ru2 C21 C26 -88.4(5)
Cl3 Ru2 C21 C26 1.6(5)
Cl1 Ru2 C21 C26 104.4(5)
C20 C21 C22 C27 132.2(6)
C26 C21 C22 C27 -47.6(8)
Ru2 C21 C22 C27 68.9(5)
C20 C21 C22 C18 -2.8(6)
C26 C21 C22 C18 177.4(5)
Ru2 C21 C22 C18 -66.1(4)
C20 C21 C22 Ru2 63.3(4)
C26 C21 C22 Ru2 -116.5(5)
C19 C18 C22 C27 -131.5(6)
C23 C18 C22 C27 47.7(8)
Ru2 C18 C22 C27 -68.5(5)
C19 C18 C22 C21 3.5(6)
C23 C18 C22 C21 -177.3(5)
Ru2 C18 C22 C21 66.6(4)
C19 C18 C22 Ru2 -63.1(4)
C23 C18 C22 Ru2 116.1(5)
C18 Ru2 C22 C27 122.3(5)
C21 Ru2 C22 C27 -122.3(5)
C19 Ru2 C22 C27 158.7(4)
C20 Ru2 C22 C27 -159.3(4)
Cl2 Ru2 C22 C27 -178.9(3)
Cl3 Ru2 C22 C27 -49.5(4)
Cl1 Ru2 C22 C27 50.5(4)
C18 Ru2 C22 C21 -115.4(4)
C19 Ru2 C22 C21 -79.0(3)
C20 Ru2 C22 C21 -37.0(3)
C27 Ru2 C22 C21 122.3(5)
Cl2 Ru2 C22 C21 -56.6(5)
Cl3 Ru2 C22 C21 72.8(3)
Cl1 Ru2 C22 C21 172.8(2)
C21 Ru2 C22 C18 115.4(4)
C19 Ru2 C22 C18 36.4(3)
C20 Ru2 C22 C18 78.4(3)
C27 Ru2 C22 C18 -122.3(5)
Cl2 Ru2 C22 C18 58.8(5)
Cl3 Ru2 C22 C18 -171.8(3)
Cl1 Ru2 C22 C18 -71.8(3)
C21 C22 C27 Ru2 -66.1(4)
C18 C22 C27 Ru2 65.2(5)
C18 Ru2 C27 C22 -37.1(4)
C21 Ru2 C27 C22 36.5(4)
C19 Ru2 C27 C22 -19.5(4)
C20 Ru2 C27 C22 18.8(4)
Cl2 Ru2 C27 C22 177.1(8)
Cl3 Ru2 C27 C22 134.8(4)
Cl1 Ru2 C27 C22 -133.8(4)
